data_4036438
loop_
_publ_author_name
'Kabala, Kamil'
'Grzeszczyk, Barbara'
'Stecko, Sebastian'
'Furman, Bart\/lomiej'
'Chmielewski, Marek'

_publ_section_title
;
 Approach to Monobactams and Nocardicins via Diastereoselective Kinugasa
 Reaction.
;
_journal_issue 24
_journal_name_full 'The Journal of organic chemistry'
_journal_page_first 12038
_journal_page_last 12046
_journal_paper_doi 10.1021/acs.joc.5b01979
_journal_volume 80
_journal_year 2015
_chemical_absolute_configuration syn
_chemical_formula_moiety 'C24 H27 N O6'
_chemical_formula_sum 'C24 H27 N O6'
_chemical_formula_weight 425.46
_space_group_crystal_system monoclinic
_space_group_IT_number 4
_space_group_name_Hall 'P 2yb'
_space_group_name_H-M_alt 'P 1 21 1'
_atom_sites_solution_hydrogens geom
_atom_sites_solution_primary direct
_atom_sites_solution_secondary difmap
_audit_creation_method SHELXL-2014
_cell_angle_alpha 90
_cell_angle_beta 94.548(2)
_cell_angle_gamma 90
_cell_formula_units_Z 2
_cell_length_a 13.1669(4)
_cell_length_b 6.0551(2)
_cell_length_c 13.8168(4)
_cell_measurement_reflns_used 2934
_cell_measurement_temperature 296(2)
_cell_measurement_theta_max 66.95
_cell_measurement_theta_min 4.83
_cell_volume 1098.10(6)
_computing_cell_refinement 'Bruker SAINT'
_computing_data_collection 'Bruker APEX2'
_computing_data_reduction 'Bruker SAINT'
_computing_molecular_graphics 'Bruker SHELXTL'
_computing_publication_material 'Bruker SHELXTL'
_computing_structure_refinement 'SHELXL-2014 (Sheldrick, 2014)'
_computing_structure_solution 'SHELXL-2014 (Sheldrick, 2014)'
_diffrn_ambient_temperature 296(2)
_diffrn_measured_fraction_theta_full 0.984
_diffrn_measured_fraction_theta_max 0.986
_diffrn_measurement_device_type 'Bruker APEX-II CCD'
_diffrn_measurement_method '\f and \w scans'
_diffrn_radiation_monochromator graphite
_diffrn_radiation_type CuK\a
_diffrn_radiation_wavelength 1.54178
_diffrn_reflns_av_R_equivalents 0.0274
_diffrn_reflns_av_unetI/netI 0.0352
_diffrn_reflns_Laue_measured_fraction_full 0.984
_diffrn_reflns_Laue_measured_fraction_max 0.986
_diffrn_reflns_limit_h_max 15
_diffrn_reflns_limit_h_min -15
_diffrn_reflns_limit_k_max 7
_diffrn_reflns_limit_k_min -7
_diffrn_reflns_limit_l_max 15
_diffrn_reflns_limit_l_min -16
_diffrn_reflns_number 7155
_diffrn_reflns_point_group_measured_fraction_full 0.921
_diffrn_reflns_point_group_measured_fraction_max 0.923
_diffrn_reflns_theta_full 67.679
_diffrn_reflns_theta_max 67.527
_diffrn_reflns_theta_min 4.835
_diffrn_source 'fine-focus sealed tube'
_exptl_absorpt_coefficient_mu 0.760
_exptl_absorpt_correction_T_max 0.9459
_exptl_absorpt_correction_T_min 0.7616
_exptl_absorpt_correction_type multi-scan
_exptl_absorpt_process_details sadabs
_exptl_crystal_colour colourless
_exptl_crystal_density_diffrn 1.287
_exptl_crystal_density_method 'not measured'
_exptl_crystal_description needle
_exptl_crystal_F_000 452
_exptl_crystal_size_max 0.379
_exptl_crystal_size_mid 0.087
_exptl_crystal_size_min 0.074
_refine_diff_density_max 0.257
_refine_diff_density_min -0.165
_refine_diff_density_rms 0.029
_refine_ls_abs_structure_details
;
 Flack x determined using 1357 quotients [(I+)-(I-)]/[(I+)+(I-)]
 (Parsons, Flack and Wagner, Acta Cryst. B69 (2013) 249-259).
;
_refine_ls_abs_structure_Flack 0.00(11)
_refine_ls_extinction_method none
_refine_ls_goodness_of_fit_ref 1.820
_refine_ls_hydrogen_treatment constr
_refine_ls_matrix_type full
_refine_ls_number_parameters 282
_refine_ls_number_reflns 3662
_refine_ls_number_restraints 1
_refine_ls_restrained_S_all 1.820
_refine_ls_R_factor_all 0.0386
_refine_ls_R_factor_gt 0.0355
_refine_ls_shift/su_max 0.000
_refine_ls_shift/su_mean 0.000
_refine_ls_structure_factor_coef Fsqd
_refine_ls_weighting_details 'w=1/[\s^2^(Fo^2^)] where P=(Fo^2^+2Fc^2^)/3'
_refine_ls_weighting_scheme calc
_refine_ls_wR_factor_gt 0.0790
_refine_ls_wR_factor_ref 0.0800
_reflns_Friedel_coverage 0.699
_reflns_Friedel_fraction_full 0.843
_reflns_Friedel_fraction_max 0.846
_reflns_number_gt 3398
_reflns_number_total 3662
_reflns_threshold_expression 'I > 2\s(I)'
_cod_data_source_file jo5b01979_si_004.cif
_cod_data_source_block 2KKL31c_0m
_cod_original_sg_symbol_H-M 'P 21'
_cod_database_code 4036438
_shelx_space_group_comment
;
The symmetry employed for this shelxl refinement is uniquely defined
by the following loop, which should always be used as a source of
symmetry information in preference to the above space-group names.
They are only intended as comments.
;
_shelx_estimated_absorpt_t_min 0.762
_shelx_estimated_absorpt_t_max 0.946
_shelxl_version_number 2014-3

loop_
_space_group_symop_operation_xyz
'x, y, z'
'-x, y+1/2, -z'

loop_
_atom_site_label
_atom_site_type_symbol
_atom_site_fract_x
_atom_site_fract_y
_atom_site_fract_z
_atom_site_U_iso_or_equiv
_atom_site_adp_type
_atom_site_occupancy
_atom_site_site_symmetry_order
_atom_site_calc_flag
_atom_site_refinement_flags_posn
_atom_site_refinement_flags_adp
O1 O 0.21883(11) 0.9435(3) 0.04472(12) 0.0483(4) Uani 1 1 d . .
O2 O 0.71573(15) 0.5934(5) 0.52273(13) 0.0742(6) Uani 1 1 d . .
O3 O 0.30635(15) 1.0868(3) -0.08078(13) 0.0598(5) Uani 1 1 d . .
O4 O 0.22194(13) 0.4528(4) 0.17196(15) 0.0631(5) Uani 1 1 d . .
O5 O 0.44780(13) 1.0342(3) 0.12755(13) 0.0527(4) Uani 1 1 d . .
O6 O 0.17045(15) 0.4782(3) 0.01713(17) 0.0679(6) Uani 1 1 d . .
N1 N 0.40104(14) 0.6647(3) 0.14626(14) 0.0435(4) Uani 1 1 d . .
C1 C 0.0643(2) 0.9548(7) 0.1210(3) 0.0745(8) Uani 1 1 d . .
H1A H 0.0794 0.8136 0.1502 0.112 Uiso 1 1 calc R U
H1B H -0.0082 0.9723 0.1104 0.112 Uiso 1 1 calc R U
H1C H 0.0916 1.0696 0.1633 0.112 Uiso 1 1 calc R U
C2 C 0.11064(18) 0.9686(4) 0.0267(2) 0.0536(6) Uani 1 1 d . .
H2A H 0.0835 0.8529 -0.0166 0.064 Uiso 1 1 calc R U
H2B H 0.0950 1.1102 -0.0038 0.064 Uiso 1 1 calc R U
C3 C 0.27271(18) 0.8954(4) -0.03610(17) 0.0460(6) Uani 1 1 d . .
H3 H 0.2308 0.8060 -0.0829 0.055 Uiso 1 1 calc R U
C4 C 0.36681(17) 0.7670(4) 0.00216(17) 0.0450(5) Uani 1 1 d . .
H4 H 0.4163 0.7456 -0.0464 0.054 Uiso 1 1 calc R U
C5 C 0.41427(16) 0.8585(4) 0.09867(17) 0.0418(5) Uani 1 1 d . .
C6 C 0.37595(17) 0.6311(4) 0.24543(17) 0.0464(5) Uani 1 1 d . .
H6 H 0.3351 0.7570 0.2643 0.056 Uiso 1 1 calc R U
C7 C 0.46836(18) 0.6127(4) 0.31727(16) 0.0448(5) Uani 1 1 d . .
C8 C 0.53286(19) 0.4320(5) 0.31933(18) 0.0508(6) Uani 1 1 d . .
H8 H 0.5196 0.3173 0.2754 0.061 Uiso 1 1 calc R U
C9 C 0.61693(19) 0.4199(5) 0.38597(19) 0.0545(6) Uani 1 1 d . .
H9 H 0.6597 0.2976 0.3867 0.065 Uiso 1 1 calc R U
C10 C 0.63699(19) 0.5899(5) 0.45126(16) 0.0547(6) Uani 1 1 d . .
C11 C 0.7856(2) 0.4123(7) 0.5290(2) 0.0745(9) Uani 1 1 d . .
H11A H 0.7472 0.2754 0.5263 0.089 Uiso 1 1 calc R U
H11B H 0.8250 0.4180 0.5913 0.089 Uiso 1 1 calc R U
C12 C 0.85755(19) 0.4103(6) 0.45003(19) 0.0588(7) Uani 1 1 d . .
C13 C 0.8692(2) 0.2259(6) 0.3945(2) 0.0704(8) Uani 1 1 d . .
H13 H 0.8317 0.0998 0.4061 0.085 Uiso 1 1 calc R U
C14 C 0.9350(3) 0.2228(7) 0.3217(3) 0.0819(10) Uani 1 1 d . .
H14 H 0.9408 0.0970 0.2840 0.098 Uiso 1 1 calc R U
C15 C 0.9915(3) 0.4062(8) 0.3056(3) 0.0854(11) Uani 1 1 d . .
H15 H 1.0367 0.4051 0.2571 0.103 Uiso 1 1 calc R U
C16 C 0.2958(3) 1.3468(6) -0.2081(2) 0.0704(8) Uani 1 1 d . .
H16A H 0.2907 1.4694 -0.1647 0.106 Uiso 1 1 calc R U
H16B H 0.2603 1.3811 -0.2697 0.106 Uiso 1 1 calc R U
H16C H 0.3662 1.3185 -0.2170 0.106 Uiso 1 1 calc R U
C17 C 0.2501(3) 1.1502(7) -0.1669(2) 0.0798(10) Uani 1 1 d . .
H17A H 0.1804 1.1819 -0.1535 0.096 Uiso 1 1 calc R U
H17B H 0.2491 1.0301 -0.2134 0.096 Uiso 1 1 calc R U
C18 C 0.34726(18) 0.5546(4) 0.06126(17) 0.0459(5) Uani 1 1 d . .
H18 H 0.3856 0.4279 0.0392 0.055 Uiso 1 1 calc R U
C19 C 0.23944(19) 0.4938(4) 0.0786(2) 0.0532(6) Uani 1 1 d . .
C20 C 0.30861(19) 0.4262(5) 0.2412(2) 0.0589(6) Uani 1 1 d . .
H20A H 0.3481 0.2994 0.2233 0.071 Uiso 1 1 calc R U
H20B H 0.2853 0.3984 0.3050 0.071 Uiso 1 1 calc R U
C21 C 0.4903(2) 0.7822(5) 0.38270(18) 0.0520(6) Uani 1 1 d . .
H21 H 0.4481 0.9055 0.3818 0.062 Uiso 1 1 calc R U
C22 C 0.5739(2) 0.7711(5) 0.44920(19) 0.0576(7) Uani 1 1 d . .
H22 H 0.5876 0.8863 0.4928 0.069 Uiso 1 1 calc R U
C23 C 0.9818(3) 0.5915(8) 0.3607(3) 0.0862(11) Uani 1 1 d . .
H23 H 1.0205 0.7160 0.3494 0.103 Uiso 1 1 calc R U
C24 C 0.9149(3) 0.5953(6) 0.4330(2) 0.0743(9) Uani 1 1 d . .
H24 H 0.9085 0.7220 0.4701 0.089 Uiso 1 1 calc R U

loop_
_atom_site_aniso_label
_atom_site_aniso_U_11
_atom_site_aniso_U_22
_atom_site_aniso_U_33
_atom_site_aniso_U_23
_atom_site_aniso_U_13
_atom_site_aniso_U_12
O1 0.0392(8) 0.0493(10) 0.0563(9) -0.0103(8) 0.0024(7) 0.0055(7)
O2 0.0611(11) 0.1047(19) 0.0557(10) -0.0149(11) -0.0030(8) 0.0175(12)
O3 0.0677(11) 0.0527(11) 0.0558(10) 0.0113(8) -0.0156(8) -0.0046(9)
O4 0.0436(9) 0.0622(12) 0.0835(13) 0.0076(10) 0.0055(8) -0.0083(9)
O5 0.0513(9) 0.0452(10) 0.0606(10) 0.0033(8) -0.0024(8) -0.0090(8)
O6 0.0562(10) 0.0423(10) 0.1010(15) -0.0064(10) -0.0201(10) -0.0018(8)
N1 0.0425(9) 0.0406(11) 0.0469(10) 0.0018(8) 0.0005(8) -0.0015(8)
C1 0.0488(14) 0.084(2) 0.092(2) -0.0062(18) 0.0161(14) 0.0006(16)
C2 0.0390(11) 0.0446(14) 0.0764(16) -0.0007(12) 0.0009(11) 0.0020(11)
C3 0.0488(12) 0.0411(14) 0.0470(12) -0.0038(11) -0.0035(10) 0.0053(10)
C4 0.0432(11) 0.0461(13) 0.0460(12) -0.0035(10) 0.0061(10) 0.0094(11)
C5 0.0362(11) 0.0409(13) 0.0486(12) 0.0031(11) 0.0046(9) 0.0021(10)
C6 0.0433(11) 0.0459(13) 0.0509(13) 0.0018(11) 0.0094(10) 0.0033(10)
C7 0.0487(12) 0.0468(14) 0.0400(11) 0.0044(10) 0.0105(9) 0.0011(10)
C8 0.0537(13) 0.0477(14) 0.0512(13) -0.0030(12) 0.0063(10) 0.0008(12)
C9 0.0506(13) 0.0564(16) 0.0569(14) 0.0030(13) 0.0066(11) 0.0093(12)
C10 0.0505(13) 0.0739(19) 0.0402(12) 0.0013(13) 0.0080(10) 0.0027(13)
C11 0.0655(17) 0.104(3) 0.0523(15) 0.0078(17) -0.0038(13) 0.0154(19)
C12 0.0474(13) 0.0692(19) 0.0579(15) 0.0017(14) -0.0074(11) 0.0063(13)
C13 0.0653(17) 0.0655(19) 0.080(2) -0.0048(16) 0.0042(15) -0.0046(15)
C14 0.074(2) 0.084(2) 0.089(2) -0.021(2) 0.0131(18) 0.0068(18)
C15 0.0642(18) 0.105(3) 0.089(2) -0.005(2) 0.0191(17) 0.001(2)
C16 0.090(2) 0.073(2) 0.0481(14) 0.0119(14) 0.0048(14) 0.0171(17)
C17 0.093(2) 0.093(3) 0.0513(16) 0.0136(16) -0.0063(15) -0.006(2)
C18 0.0454(11) 0.0374(12) 0.0539(13) -0.0054(11) -0.0011(10) 0.0067(10)
C19 0.0486(12) 0.0320(12) 0.0775(18) -0.0044(11) -0.0041(13) 0.0016(10)
C20 0.0519(14) 0.0569(16) 0.0685(16) 0.0114(13) 0.0091(12) -0.0065(13)
C21 0.0565(14) 0.0524(15) 0.0485(13) -0.0011(11) 0.0126(12) 0.0085(12)
C22 0.0625(15) 0.0655(17) 0.0456(13) -0.0113(12) 0.0092(12) 0.0014(15)
C23 0.0655(19) 0.089(3) 0.104(3) 0.005(2) 0.0034(18) -0.0195(19)
C24 0.0682(17) 0.074(2) 0.0791(19) -0.0141(18) -0.0047(15) -0.0002(17)

loop_
_atom_type_symbol
_atom_type_description
_atom_type_scat_dispersion_real
_atom_type_scat_dispersion_imag
_atom_type_scat_source
C C 0.0181 0.0091 'International Tables Vol C Tables 4.2.6.8 and 6.1.1.4'
H H 0.0000 0.0000 'International Tables Vol C Tables 4.2.6.8 and 6.1.1.4'
N N 0.0311 0.0180 'International Tables Vol C Tables 4.2.6.8 and 6.1.1.4'
O O 0.0492 0.0322 'International Tables Vol C Tables 4.2.6.8 and 6.1.1.4'

loop_
_geom_angle_atom_site_label_1
_geom_angle_atom_site_label_2
_geom_angle_atom_site_label_3
_geom_angle
C3 O1 C2 116.25(18)
C10 O2 C11 118.5(2)
C3 O3 C17 115.8(2)
C19 O4 C20 118.0(2)
C5 N1 C6 128.7(2)
C5 N1 C18 94.37(18)
C6 N1 C18 123.79(19)
C2 C1 H1A 109.5
C2 C1 H1B 109.5
H1A C1 H1B 109.5
C2 C1 H1C 109.5
H1A C1 H1C 109.5
H1B C1 H1C 109.5
O1 C2 C1 108.3(2)
O1 C2 H2A 110.0
C1 C2 H2A 110.0
O1 C2 H2B 110.0
C1 C2 H2B 110.0
H2A C2 H2B 108.4
O1 C3 O3 112.15(19)
O1 C3 C4 106.22(18)
O3 C3 C4 107.37(19)
O1 C3 H3 110.3
O3 C3 H3 110.3
C4 C3 H3 110.3
C3 C4 C5 112.50(19)
C3 C4 C18 116.1(2)
C5 C4 C18 85.11(17)
C3 C4 H4 113.4
C5 C4 H4 113.4
C18 C4 H4 113.4
O5 C5 N1 131.0(2)
O5 C5 C4 136.0(2)
N1 C5 C4 92.87(18)
N1 C6 C7 113.52(18)
N1 C6 C20 104.7(2)
C7 C6 C20 113.6(2)
N1 C6 H6 108.3
C7 C6 H6 108.3
C20 C6 H6 108.3
C21 C7 C8 118.5(2)
C21 C7 C6 119.3(2)
C8 C7 C6 122.2(2)
C7 C8 C9 120.8(2)
C7 C8 H8 119.6
C9 C8 H8 119.6
C10 C9 C8 119.8(3)
C10 C9 H9 120.1
C8 C9 H9 120.1
C22 C10 O2 115.0(3)
C22 C10 C9 119.8(2)
O2 C10 C9 125.2(3)
O2 C11 C12 113.8(3)
O2 C11 H11A 108.8
C12 C11 H11A 108.8
O2 C11 H11B 108.8
C12 C11 H11B 108.8
H11A C11 H11B 107.7
C13 C12 C24 118.6(3)
C13 C12 C11 121.3(3)
C24 C12 C11 120.1(3)
C12 C13 C14 121.6(4)
C12 C13 H13 119.2
C14 C13 H13 119.2
C15 C14 C13 119.4(4)
C15 C14 H14 120.3
C13 C14 H14 120.3
C14 C15 C23 120.0(3)
C14 C15 H15 120.0
C23 C15 H15 120.0
C17 C16 H16A 109.5
C17 C16 H16B 109.5
H16A C16 H16B 109.5
C17 C16 H16C 109.5
H16A C16 H16C 109.5
H16B C16 H16C 109.5
O3 C17 C16 110.2(3)
O3 C17 H17A 109.6
C16 C17 H17A 109.6
O3 C17 H17B 109.6
C16 C17 H17B 109.6
H17A C17 H17B 108.1
N1 C18 C19 112.5(2)
N1 C18 C4 87.45(18)
C19 C18 C4 118.9(2)
N1 C18 H18 111.9
C19 C18 H18 111.9
C4 C18 H18 111.9
O6 C19 O4 119.0(2)
O6 C19 C18 125.4(3)
O4 C19 C18 115.5(2)
O4 C20 C6 111.3(2)
O4 C20 H20A 109.4
C6 C20 H20A 109.4
O4 C20 H20B 109.4
C6 C20 H20B 109.4
H20A C20 H20B 108.0
C22 C21 C7 120.9(3)
C22 C21 H21 119.5
C7 C21 H21 119.5
C10 C22 C21 120.1(3)
C10 C22 H22 119.9
C21 C22 H22 119.9
C15 C23 C24 120.6(4)
C15 C23 H23 119.7
C24 C23 H23 119.7
C12 C24 C23 119.8(3)
C12 C24 H24 120.1
C23 C24 H24 120.1

loop_
_geom_bond_atom_site_label_1
_geom_bond_atom_site_label_2
_geom_bond_distance
O1 C3 1.400(3)
O1 C2 1.435(3)
O2 C10 1.374(3)
O2 C11 1.430(4)
O3 C3 1.401(3)
O3 C17 1.404(4)
O4 C19 1.352(4)
O4 C20 1.439(3)
O5 C5 1.208(3)
O6 C19 1.197(3)
N1 C5 1.363(3)
N1 C6 1.449(3)
N1 C18 1.481(3)
C1 C2 1.484(4)
C1 H1A 0.9600
C1 H1B 0.9600
C1 H1C 0.9600
C2 H2A 0.9700
C2 H2B 0.9700
C3 C4 1.522(3)
C3 H3 0.9800
C4 C5 1.531(3)
C4 C18 1.556(4)
C4 H4 0.9800
C6 C7 1.512(3)
C6 C20 1.524(4)
C6 H6 0.9800
C7 C21 1.383(4)
C7 C8 1.384(4)
C8 C9 1.385(4)
C8 H8 0.9300
C9 C10 1.380(4)
C9 H9 0.9300
C10 C22 1.375(4)
C11 C12 1.500(4)
C11 H11A 0.9700
C11 H11B 0.9700
C12 C13 1.370(5)
C12 C24 1.381(5)
C13 C14 1.378(5)
C13 H13 0.9300
C14 C15 1.365(6)
C14 H14 0.9300
C15 C23 1.367(6)
C15 H15 0.9300
C16 C17 1.469(5)
C16 H16A 0.9600
C16 H16B 0.9600
C16 H16C 0.9600
C17 H17A 0.9700
C17 H17B 0.9700
C18 C19 1.504(4)
C18 H18 0.9800
C20 H20A 0.9700
C20 H20B 0.9700
C21 C22 1.377(4)
C21 H21 0.9300
C22 H22 0.9300
C23 C24 1.385(6)
C23 H23 0.9300
C24 H24 0.9300
